data_7720417
loop_
_publ_author_name
'Chen, Jie'
'Qu, Hao'
'Zhang, Jie'
'Huo, Meng-Rui'
'Zhang, Wen-Wen'
'Liu, Bing-Qi'
'Chai, Jianfei'
'Ji, Chunqing'
'Chen, Xiangyu'
'Wang, Yu-Yin'
'Zhou, Yan'
'Lin, Guoming'

_publ_section_title
;
 A centimeter-sized water-resistant blue-light-emitting zero-dimensional
 hybrid halide for solid-state lighting.
;
_journal_issue 5
_journal_name_full 'Dalton transactions (Cambridge, England : 2003)'
_journal_page_first 2181
_journal_page_last 2190
_journal_paper_doi 10.1039/d5dt02670a
_journal_volume 55
_journal_year 2026
_chemical_formula_moiety 'Br4 Cd, C10 H18 N4, H2 O'
_chemical_formula_sum 'C10 H20 Br4 Cd N4 O'
_chemical_formula_weight 644.34
_space_group_crystal_system monoclinic
_space_group_IT_number 14
_space_group_name_Hall '-P 2yn'
_space_group_name_H-M_alt 'P 1 21/n 1'
_atom_sites_solution_hydrogens mixed
_atom_sites_solution_primary dual
_audit_block_doi 10.5517/ccdc.csd.cc2qdc3m
_audit_creation_date 2025-12-08
_audit_creation_method
;
Olex2 1.5
(compiled 2025.07.13 svn.rb7424aed for OlexSys, GUI svn.r7314)
;
_audit_update_record
;
2025-12-09 deposited with the CCDC.	2025-12-18 downloaded from the CCDC.
;
_cell_angle_alpha 90
_cell_angle_beta 92.488(2)
_cell_angle_gamma 90
_cell_formula_units_Z 4
_cell_length_a 8.2377(2)
_cell_length_b 25.4216(8)
_cell_length_c 9.0131(2)
_cell_measurement_reflns_used 10152
_cell_measurement_temperature 100.00(10)
_cell_measurement_theta_max 76.3760
_cell_measurement_theta_min 4.9290
_cell_volume 1885.70(9)
_computing_cell_refinement 'CrysAlisPro 1.171.43.126a (Rigaku OD, 2024)'
_computing_data_collection 'CrysAlisPro system (CCD 44.113a 64-bit (release 02-06-2025))'
_computing_data_reduction 'CrysAlisPro 1.171.43.126a (Rigaku OD, 2024)'
_computing_molecular_graphics 'Olex2 1.5 (Dolomanov et al., 2009)'
_computing_publication_material 'Olex2 1.5 (Dolomanov et al., 2009)'
_computing_structure_refinement 'SHELXL 2019/3 (Sheldrick, 2015)'
_computing_structure_solution 'SHELXT 2018/2 (Sheldrick, 2018)'
_diffrn_ambient_environment N~2~
_diffrn_ambient_temperature 100.00(10)
_diffrn_detector 'Hybrid Pixel Array Detector'
_diffrn_detector_area_resol_mean 10.0000
_diffrn_detector_type 'HyPix-Arc 100'
_diffrn_measured_fraction_theta_full 0.989
_diffrn_measured_fraction_theta_max 0.916
_diffrn_measurement_details
;
List of Runs (angles in degrees, time in seconds):

  # Type    Start    End  Width  t~exp~   \w     \q     \k     \f   Frames
#--------------------------------------------------------------------------
  1  \w     92.00 134.00   0.50    0.05    --   95.10  30.00-180.00   84
  2  \w    143.00 172.00   0.50    0.05    --   95.10  30.00-180.00   58
  3  \w    107.00 161.00   0.50    0.05    --   95.10  77.00 -90.00  108
  4  \w      0.00  26.00   0.50    0.05    --   18.00  76.00 168.39   52
  5  \w    -11.00  14.00   0.50    0.05    --   14.00  88.00  -7.54   50
  6  \w    106.00 132.00   0.50    0.05    --   95.10 131.00   1.00   52
  7  \w     99.00 124.00   0.50    0.05    --  106.22 139.00 176.00   50
  8  \w     37.00  92.00   0.50    0.05    --   95.10 -95.00  30.00  110
  9  \w     35.00  74.00   0.50    0.05    --  106.22-139.00 116.00   78
 10  \w     39.00  91.00   0.50    0.05    --  106.22 -95.00 120.00  104
 11  \w     38.00  63.00   0.50    0.05    --   95.10-131.00 -69.00   50
 12  \w     59.00  85.00   0.50    0.05    --  106.22-131.00 -69.00   52
 13  \w     27.00  92.00   0.50    0.05    --   95.10 -95.00 -60.00  130
 14  \w     24.00  54.00   0.50    0.05    --   95.10 -61.00-150.00   60
 15  \w     20.00  99.00   0.50    0.05    --   46.90-131.00 -69.00  158
 16  \w     26.00 103.00   0.50    0.05    --   46.90-139.00 116.00  154
 17  \w   -120.00 -54.00   0.50    0.05    --  -58.00 -46.00 113.78  132
 18  \w   -161.00 -99.00   0.50    0.05    --  -87.38-131.00 -69.00  124
 19  \w   -159.00 -80.00   0.50    0.05    --  -87.38 -61.00 120.00  158
 20  \w    -41.00 -15.00   0.50    0.05    --  -87.38  61.00  30.00   52
 21  \w    -48.00 -22.00   0.50    0.05    --  -87.38  61.00 -30.00   52
 22  \w    -18.00  25.00   0.50    0.05    --  -49.90  38.00 -90.00   86
 23  \w   -101.00 -14.00   0.50    0.05    --  -49.90 131.00   1.00  174
 24  \w    -93.00 -45.00   0.50    0.05    --  -95.50  91.00 -73.39   96
 25  \w   -102.00 -14.00   0.50    0.05    --  -87.38 131.00   1.00  176
 26  \w   -106.00 -19.00   0.50    0.05    --  -49.90 139.00 176.00  174
 27  \w   -108.00 -19.00   0.50    0.05    --  -87.38 139.00 176.00  178
;
_diffrn_measurement_device 'four-circle diffractometer'
_diffrn_measurement_device_type 'XtaLAB Synergy R, HyPix-Arc 100'
_diffrn_measurement_method '\w scans'
_diffrn_orient_matrix_type 'CrysAlisPro convention (1999,Acta A55,543-557)'
_diffrn_orient_matrix_UB_11 -0.0947276000
_diffrn_orient_matrix_UB_12 -0.0505375000
_diffrn_orient_matrix_UB_13 -0.0417697000
_diffrn_orient_matrix_UB_21 -0.1471945000
_diffrn_orient_matrix_UB_22 0.0334367000
_diffrn_orient_matrix_UB_23 -0.0532140000
_diffrn_orient_matrix_UB_31 0.0661981000
_diffrn_orient_matrix_UB_32 0.0020827000
_diffrn_orient_matrix_UB_33 -0.1571074000
_diffrn_radiation_monochromator mirror
_diffrn_radiation_probe x-ray
_diffrn_radiation_type 'Cu K\a'
_diffrn_radiation_wavelength 1.54184
_diffrn_reflns_av_R_equivalents 0.0883
_diffrn_reflns_av_unetI/netI 0.0507
_diffrn_reflns_Laue_measured_fraction_full 0.989
_diffrn_reflns_Laue_measured_fraction_max 0.916
_diffrn_reflns_limit_h_max 10
_diffrn_reflns_limit_h_min -10
_diffrn_reflns_limit_k_max 30
_diffrn_reflns_limit_k_min -31
_diffrn_reflns_limit_l_max 8
_diffrn_reflns_limit_l_min -11
_diffrn_reflns_number 16960
_diffrn_reflns_point_group_measured_fraction_full 0.989
_diffrn_reflns_point_group_measured_fraction_max 0.916
_diffrn_reflns_theta_full 67.684
_diffrn_reflns_theta_max 76.604
_diffrn_reflns_theta_min 3.477
_diffrn_source 'Rotating-anode X-ray tube'
_diffrn_source_type 'PhotonJet R (Cu) X-ray Source'
_exptl_absorpt_coefficient_mu 19.220
_exptl_absorpt_correction_T_max 1.000
_exptl_absorpt_correction_T_min 0.289
_exptl_absorpt_correction_type multi-scan
_exptl_absorpt_process_details
;
CrysAlisPro 1.171.43.126a (Rigaku Oxford Diffraction, 2024)
Numerical absorption correction based on gaussian integration over
a multifaceted crystal model
Empirical absorption correction using spherical harmonics,
implemented in SCALE3 ABSPACK scaling algorithm.
;
_exptl_crystal_colour 'clear light colourless'
_exptl_crystal_colour_lustre clear
_exptl_crystal_colour_modifier light
_exptl_crystal_colour_primary colourless
_exptl_crystal_density_diffrn 2.270
_exptl_crystal_description plate
_exptl_crystal_F_000 1216
_exptl_crystal_size_max 0.49
_exptl_crystal_size_mid 0.08
_exptl_crystal_size_min 0.04
_refine_diff_density_max 2.799
_refine_diff_density_min -2.284
_refine_diff_density_rms 0.404
_refine_ls_extinction_method none
_refine_ls_goodness_of_fit_ref 1.058
_refine_ls_hydrogen_treatment constr
_refine_ls_matrix_type full
_refine_ls_number_parameters 186
_refine_ls_number_reflns 3639
_refine_ls_number_restraints 0
_refine_ls_restrained_S_all 1.058
_refine_ls_R_factor_all 0.0709
_refine_ls_R_factor_gt 0.0681
_refine_ls_shift/su_max 0.001
_refine_ls_shift/su_mean 0.000
_refine_ls_structure_factor_coef Fsqd
_refine_ls_weighting_details 'w=1/[\s^2^(Fo^2^)+(0.1553P)^2^+0.3670P] where P=(Fo^2^+2Fc^2^)/3'
_refine_ls_weighting_scheme calc
_refine_ls_wR_factor_gt 0.1875
_refine_ls_wR_factor_ref 0.1913
_reflns_Friedel_coverage 0.000
_reflns_number_gt 3340
_reflns_number_total 3639
_reflns_threshold_expression 'I > 2\s(I)'
_cod_data_source_file d5dt02670a3.cif
_cod_data_source_block 100k_new
_cod_database_code 7720417
_shelx_shelxl_version_number 2019/3
_chemical_oxdiff_formula 'C H N Cd O Br'
_shelx_space_group_comment
;
The symmetry employed for this shelxl refinement is uniquely defined
by the following loop, which should always be used as a source of
symmetry information in preference to the above space-group names.
They are only intended as comments.
;
_shelx_estimated_absorpt_t_max 0.514
_shelx_estimated_absorpt_t_min 0.038
_olex2_refinement_description
;
1. Fixed Uiso
 At 1.2 times of:
  All C(H) groups, All C(H,H) groups, All N(H) groups, All N(H,H,H) groups
 At 1.5 times of:
  All C(H,H,H) groups, All O(H,H) groups
2.a Free rotating group:
 O008(H00R,H00S)
2.b Ternary CH refined with riding coordinates:
 N007(H007)
2.c Secondary CH2 refined with riding coordinates:
 C00B(H00D,H00E), C00F(H00G,H00H), C00G(H00I,H00J), C00J(H00O,H00P)
2.d Aromatic/amide H refined with riding coordinates:
 C00C(H00F), C00I(H00N), C00K(H00Q)
2.e Idealised Me refined as rotating group:
 N00A(H00A,H00B,H00C), C00H(H00K,H00L,H00M)
;
_olex2_submission_special_instructions 'No special instructions were received'
_oxdiff_exptl_absorpt_empirical_details
;
Empirical correction (ABSPACK) includes:
- Absorption correction using spherical harmonics
- Frame scaling
;
_oxdiff_exptl_absorpt_empirical_full_max 5.075
_oxdiff_exptl_absorpt_empirical_full_min 0.246

loop_
_space_group_symop_operation_xyz
'x, y, z'
'-x+1/2, y+1/2, -z+1/2'
'-x, -y, -z'
'x-1/2, -y-1/2, z-1/2'

loop_
_atom_site_label
_atom_site_type_symbol
_atom_site_fract_x
_atom_site_fract_y
_atom_site_fract_z
_atom_site_U_iso_or_equiv
_atom_site_adp_type
_atom_site_occupancy
_atom_site_site_symmetry_order
_atom_site_calc_flag
_atom_site_refinement_flags_posn
_atom_site_refinement_flags_adp
_atom_site_refinement_flags_occupancy
_atom_site_disorder_assembly
_atom_site_disorder_group
Cd01 Cd 0.38008(6) 0.62568(2) 0.64579(5) 0.0175(2) Uani 1 1 d . . . . .
Br02 Br 0.33208(8) 0.70741(3) 0.81514(7) 0.0169(2) Uani 1 1 d . . . . .
Br03 Br 0.59359(8) 0.65874(3) 0.46216(7) 0.0200(2) Uani 1 1 d . . . . .
Br04 Br 0.11510(9) 0.60312(3) 0.50251(7) 0.0211(2) Uani 1 1 d . . . . .
Br05 Br 0.50133(10) 0.55433(3) 0.82246(8) 0.0253(3) Uani 1 1 d . . . . .
N006 N 0.8944(7) 0.6613(2) -0.0273(6) 0.0148(11) Uani 1 1 d . . . . .
N007 N 0.7239(6) 0.7381(2) -0.2090(6) 0.0138(11) Uani 1 1 d . . . . .
H007 H 0.629354 0.715939 -0.243296 0.017 Uiso 1 1 calc R U . . .
O008 O 0.6718(7) 0.5298(2) 0.4255(6) 0.0310(12) Uani 1 1 d G . . . .
H00R H 0.577741 0.526771 0.378580 0.046 Uiso 1 1 d G U . . .
H00S H 0.741860 0.527841 0.356204 0.046 Uiso 1 1 d G U . . .
N009 N 0.9048(7) 0.5439(2) 0.2156(6) 0.0192(12) Uani 1 1 d . . . . .
N00A N 1.0974(8) 0.4794(2) 0.2711(6) 0.0233(13) Uani 1 1 d . . . . .
H00A H 1.064816 0.450444 0.218275 0.028 Uiso 1 1 calc R U . . .
H00B H 1.051113 0.479053 0.360964 0.028 Uiso 1 1 calc R U . . .
H00C H 1.207470 0.479079 0.284707 0.028 Uiso 1 1 calc R U . . .
C00B C 0.8770(8) 0.7121(3) -0.2572(7) 0.0166(13) Uani 1 1 d . . . . .
H00D H 0.874355 0.709407 -0.366828 0.020 Uiso 1 1 calc R U . . .
H00E H 0.972297 0.733613 -0.225120 0.020 Uiso 1 1 calc R U . . .
C00C C 1.0983(8) 0.5928(3) 0.0228(7) 0.0177(13) Uani 1 1 d . . . . .
H00F H 1.167571 0.610058 -0.043310 0.021 Uiso 1 1 calc R U . . .
C00D C 0.9416(8) 0.6137(3) 0.0449(7) 0.0143(12) Uani 1 1 d . . . . .
C00E C 1.0510(8) 0.5231(3) 0.1960(7) 0.0160(13) Uani 1 1 d . . . . .
C00F C 0.7445(8) 0.6858(3) 0.0215(7) 0.0184(14) Uani 1 1 d . . . . .
H00G H 0.746829 0.687324 0.131317 0.022 Uiso 1 1 calc R U . . .
H00H H 0.649718 0.664361 -0.012466 0.022 Uiso 1 1 calc R U . . .
C00G C 0.8921(8) 0.6581(3) -0.1901(7) 0.0166(13) Uani 1 1 d . . . . .
H00I H 0.799365 0.636122 -0.226145 0.020 Uiso 1 1 calc R U . . .
H00J H 0.993444 0.641342 -0.221555 0.020 Uiso 1 1 calc R U . . .
C00H C 0.7032(9) 0.7918(3) -0.2765(7) 0.0200(14) Uani 1 1 d . . . . .
H00K H 0.797151 0.813742 -0.247374 0.030 Uiso 1 1 calc R U . . .
H00L H 0.604071 0.808072 -0.241329 0.030 Uiso 1 1 calc R U . . .
H00M H 0.694868 0.788745 -0.384972 0.030 Uiso 1 1 calc R U . . .
C00I C 0.8470(9) 0.5883(3) 0.1432(7) 0.0177(13) Uani 1 1 d . . . . .
H00N H 0.741568 0.601224 0.161509 0.021 Uiso 1 1 calc R U . . .
C00J C 0.7275(9) 0.7406(3) -0.0409(7) 0.0179(13) Uani 1 1 d . . . . .
H00O H 0.820004 0.762567 -0.004159 0.021 Uiso 1 1 calc R U . . .
H00P H 0.625919 0.756832 -0.007792 0.021 Uiso 1 1 calc R U . . .
C00K C 1.1515(8) 0.5484(3) 0.0945(7) 0.0186(13) Uani 1 1 d . . . . .
H00Q H 1.255824 0.534525 0.076387 0.022 Uiso 1 1 calc R U . . .

loop_
_atom_site_aniso_label
_atom_site_aniso_U_11
_atom_site_aniso_U_22
_atom_site_aniso_U_33
_atom_site_aniso_U_23
_atom_site_aniso_U_13
_atom_site_aniso_U_12
Cd01 0.0218(3) 0.0165(3) 0.0142(3) 0.00077(16) -0.0011(2) 0.00022(17)
Br02 0.0200(4) 0.0189(4) 0.0115(4) -0.0009(2) -0.0018(3) 0.0000(2)
Br03 0.0225(4) 0.0207(4) 0.0168(4) 0.0023(3) 0.0009(3) 0.0002(3)
Br04 0.0267(4) 0.0230(4) 0.0133(4) -0.0023(3) -0.0026(3) -0.0064(3)
Br05 0.0300(4) 0.0239(4) 0.0218(4) 0.0074(3) 0.0007(3) 0.0060(3)
N006 0.019(3) 0.017(3) 0.008(2) 0.002(2) -0.005(2) 0.001(2)
N007 0.018(3) 0.012(3) 0.011(3) -0.001(2) -0.005(2) 0.004(2)
O008 0.035(3) 0.031(3) 0.028(3) 0.001(2) 0.009(2) -0.002(2)
N009 0.027(3) 0.018(3) 0.013(3) 0.002(2) -0.002(2) -0.002(2)
N00A 0.039(4) 0.016(3) 0.015(3) 0.002(2) -0.003(2) 0.005(3)
C00B 0.017(3) 0.018(3) 0.015(3) 0.000(2) 0.002(2) 0.001(3)
C00C 0.021(3) 0.017(3) 0.016(3) 0.002(3) 0.001(3) -0.004(3)
C00D 0.014(3) 0.016(3) 0.013(3) -0.001(2) -0.004(2) -0.001(2)
C00E 0.021(3) 0.018(3) 0.008(3) -0.001(2) -0.004(2) 0.004(3)
C00F 0.022(3) 0.019(3) 0.015(3) 0.000(3) 0.004(3) 0.004(3)
C00G 0.023(3) 0.014(3) 0.013(3) -0.001(2) -0.003(2) 0.003(3)
C00H 0.032(4) 0.018(3) 0.010(3) 0.003(2) -0.006(3) 0.000(3)
C00I 0.026(3) 0.017(3) 0.009(3) 0.000(2) -0.001(2) -0.003(3)
C00J 0.028(3) 0.012(3) 0.013(3) 0.000(2) -0.005(3) 0.000(3)
C00K 0.018(3) 0.021(3) 0.017(3) 0.002(3) -0.002(3) 0.002(3)

loop_
_atom_type_symbol
_atom_type_description
_atom_type_scat_dispersion_real
_atom_type_scat_dispersion_imag
_atom_type_scat_source
C C 0.0181 0.0091 'International Tables Vol C Tables 4.2.6.8 and 6.1.1.4'
H H 0.0000 0.0000 'International Tables Vol C Tables 4.2.6.8 and 6.1.1.4'
Br Br -0.6763 1.2805 'International Tables Vol C Tables 4.2.6.8 and 6.1.1.4'
Cd Cd 0.1185 4.6533 'International Tables Vol C Tables 4.2.6.8 and 6.1.1.4'
N N 0.0311 0.0180 'International Tables Vol C Tables 4.2.6.8 and 6.1.1.4'
O O 0.0492 0.0322 'International Tables Vol C Tables 4.2.6.8 and 6.1.1.4'

loop_
_exptl_crystal_face_index_h
_exptl_crystal_face_index_k
_exptl_crystal_face_index_l
_exptl_crystal_face_perp_dist
-3 -12 3 0.0988
0 12 4 0.0323
2 13 -2 0.1245
5 -4 -2 0.2406
-4 2 4 0.1517
0 -4 -6 0.0392
0 14 3 0.0316
0 15 -2 0.0305
0 -15 -2 0.0151
0 -10 5 0.0218
0 11 -4 0.0319
0 -15 2 0.0046
0 16 -2 0.0223
-5 -3 0 0.2093

loop_
_geom_angle_atom_site_label_1
_geom_angle_atom_site_label_2
_geom_angle_atom_site_label_3
_geom_angle
_geom_angle_site_symmetry_1
_geom_angle_site_symmetry_3
_geom_angle_publ_flag
Br03 Cd01 Br02 103.74(3) . . ?
Br04 Cd01 Br02 109.01(3) . . ?
Br04 Cd01 Br03 109.70(3) . . ?
Br04 Cd01 Br05 116.93(3) . . ?
Br05 Cd01 Br02 105.17(3) . . ?
Br05 Cd01 Br03 111.35(3) . . ?
C00D N006 C00F 116.2(5) . . ?
C00D N006 C00G 113.7(5) . . ?
C00F N006 C00G 110.4(5) . . ?
C00B N007 H007 108.3 . . ?
C00B N007 C00J 109.1(5) . . ?
C00H N007 H007 108.3 . . ?
C00H N007 C00B 111.4(5) . . ?
C00H N007 C00J 111.4(5) . . ?
C00J N007 H007 108.3 . . ?
H00R O008 H00S 104.5 . . ?
C00E N009 C00I 123.8(6) . . ?
H00A N00A H00B 109.5 . . ?
H00A N00A H00C 109.5 . . ?
H00B N00A H00C 109.5 . . ?
C00E N00A H00A 109.5 . . ?
C00E N00A H00B 109.5 . . ?
C00E N00A H00C 109.5 . . ?
N007 C00B H00D 109.7 . . ?
N007 C00B H00E 109.7 . . ?
H00D C00B H00E 108.2 . . ?
C00G C00B N007 110.0(5) . . ?
C00G C00B H00D 109.7 . . ?
C00G C00B H00E 109.7 . . ?
C00D C00C H00F 119.3 . . ?
C00K C00C H00F 119.3 . . ?
C00K C00C C00D 121.3(6) . . ?
C00C C00D N006 119.2(6) . . ?
C00I C00D N006 123.2(6) . . ?
C00I C00D C00C 117.5(6) . . ?
N009 C00E N00A 119.9(6) . . ?
N009 C00E C00K 117.6(6) . . ?
N00A C00E C00K 122.6(6) . . ?
N006 C00F H00G 109.6 . . ?
N006 C00F H00H 109.6 . . ?
N006 C00F C00J 110.3(6) . . ?
H00G C00F H00H 108.1 . . ?
C00J C00F H00G 109.6 . . ?
C00J C00F H00H 109.6 . . ?
N006 C00G C00B 110.4(5) . . ?
N006 C00G H00I 109.6 . . ?
N006 C00G H00J 109.6 . . ?
C00B C00G H00I 109.6 . . ?
C00B C00G H00J 109.6 . . ?
H00I C00G H00J 108.1 . . ?
N007 C00H H00K 109.5 . . ?
N007 C00H H00L 109.5 . . ?
N007 C00H H00M 109.5 . . ?
H00K C00H H00L 109.5 . . ?
H00K C00H H00M 109.5 . . ?
H00L C00H H00M 109.5 . . ?
N009 C00I H00N 120.0 . . ?
C00D C00I N009 120.0(6) . . ?
C00D C00I H00N 120.0 . . ?
N007 C00J H00O 109.8 . . ?
N007 C00J H00P 109.8 . . ?
C00F C00J N007 109.4(5) . . ?
C00F C00J H00O 109.8 . . ?
C00F C00J H00P 109.8 . . ?
H00O C00J H00P 108.2 . . ?
C00C C00K C00E 119.8(6) . . ?
C00C C00K H00Q 120.1 . . ?
C00E C00K H00Q 120.1 . . ?

loop_
_geom_bond_atom_site_label_1
_geom_bond_atom_site_label_2
_geom_bond_distance
_geom_bond_site_symmetry_2
_geom_bond_publ_flag
Cd01 Br02 2.6182(8) . ?
Cd01 Br03 2.6061(8) . ?
Cd01 Br04 2.5528(8) . ?
Cd01 Br05 2.5855(8) . ?
N006 C00D 1.420(8) . ?
N006 C00F 1.468(9) . ?
N006 C00G 1.469(8) . ?
N007 H007 1.0000 . ?
N007 C00B 1.504(8) . ?
N007 C00H 1.502(8) . ?
N007 C00J 1.515(8) . ?
O008 H00R 0.8700 . ?
O008 H00S 0.8700 . ?
N009 C00E 1.334(9) . ?
N009 C00I 1.378(9) . ?
N00A H00A 0.9100 . ?
N00A H00B 0.9100 . ?
N00A H00C 0.9100 . ?
N00A C00E 1.349(9) . ?
C00B H00D 0.9900 . ?
C00B H00E 0.9900 . ?
C00B C00G 1.502(9) . ?
C00C H00F 0.9500 . ?
C00C C00D 1.418(9) . ?
C00C C00K 1.363(9) . ?
C00D C00I 1.367(9) . ?
C00E C00K 1.415(10) . ?
C00F H00G 0.9900 . ?
C00F H00H 0.9900 . ?
C00F C00J 1.506(9) . ?
C00G H00I 0.9900 . ?
C00G H00J 0.9900 . ?
C00H H00K 0.9800 . ?
C00H H00L 0.9800 . ?
C00H H00M 0.9800 . ?
C00I H00N 0.9500 . ?
C00J H00O 0.9900 . ?
C00J H00P 0.9900 . ?
C00K H00Q 0.9500 . ?

loop_
_geom_torsion_atom_site_label_1
_geom_torsion_atom_site_label_2
_geom_torsion_atom_site_label_3
_geom_torsion_atom_site_label_4
_geom_torsion
_geom_torsion_site_symmetry_1
_geom_torsion_site_symmetry_2
_geom_torsion_site_symmetry_3
_geom_torsion_site_symmetry_4
_geom_torsion_publ_flag
N006 C00D C00I N009 -176.2(6) . . . . ?
N006 C00F C00J N007 59.2(7) . . . . ?
N007 C00B C00G N006 -58.7(7) . . . . ?
N009 C00E C00K C00C 1.0(10) . . . . ?
N00A C00E C00K C00C -179.5(6) . . . . ?
C00B N007 C00J C00F -57.9(7) . . . . ?
C00C C00D C00I N009 -0.4(9) . . . . ?
C00D N006 C00F C00J 168.6(5) . . . . ?
C00D N006 C00G C00B -167.7(6) . . . . ?
C00D C00C C00K C00E -1.6(10) . . . . ?
C00E N009 C00I C00D -0.2(10) . . . . ?
C00F N006 C00D C00C -169.0(6) . . . . ?
C00F N006 C00D C00I 6.8(9) . . . . ?
C00F N006 C00G C00B 59.6(7) . . . . ?
C00G N006 C00D C00C 61.2(8) . . . . ?
C00G N006 C00D C00I -123.0(7) . . . . ?
C00G N006 C00F C00J -60.0(7) . . . . ?
C00H N007 C00B C00G -178.9(5) . . . . ?
C00H N007 C00J C00F 178.7(6) . . . . ?
C00I N009 C00E N00A -179.7(6) . . . . ?
C00I N009 C00E C00K -0.1(10) . . . . ?
C00J N007 C00B C00G 57.8(7) . . . . ?
C00K C00C C00D N006 177.3(6) . . . . ?
C00K C00C C00D C00I 1.2(10) . . . . ?

loop_
_exptl_oxdiff_crystal_face_indexfrac_h
_exptl_oxdiff_crystal_face_indexfrac_k
_exptl_oxdiff_crystal_face_indexfrac_l
_exptl_oxdiff_crystal_face_x
_exptl_oxdiff_crystal_face_y
_exptl_oxdiff_crystal_face_z
-2.6021 -11.9062 3.0011 0.7228 -0.1748 -0.6685
0.1264 12.3594 3.8605 -0.7978 0.1892 -0.5724
2.4902 13.3573 -2.2044 -0.8189 0.1974 0.5390
4.8451 -3.8051 -2.3071 -0.1703 -0.7176 0.6753
-4.0109 2.1324 3.9833 0.1058 0.4497 -0.8869
0.0866 -3.6349 -5.7052 0.4138 0.1693 0.8945
0.1996 14.4475 2.7994 -0.8660 0.3047 -0.3965
-0.0114 15.1194 -2.3372 -0.6654 0.6316 0.3979
0.0304 -15.4465 -2.0478 0.8633 -0.4120 0.2916
-0.1493 -9.6690 4.7418 0.3047 -0.5537 -0.7750
0.1056 11.3163 -4.2580 -0.4040 0.5894 0.6995
0.0887 -15.3424 2.1409 0.6775 -0.6400 -0.3624
0.2633 15.7987 -1.6677 -0.7537 0.5782 0.3123
-5.2612 -2.8527 -0.0372 0.6441 0.6810 -0.3484
